data_4124304
loop_
_publ_author_name
'Hylton, Rebecca K.'
'Tizzard, Graham J.'
'Threlfall, Terence L.'
'Ellis, Amy L.'
'Coles, Simon J.'
'Seaton, Colin C.'
'Schulze, Eric'
'Lorenz, Heike'
'Seidel-Morgenstern, Andreas'
'Stein, Matthias'
'Price, Sarah L.'

_publ_section_title
;
 Are the Crystal Structures of Enantiopure and Racemic Mandelic Acids
 Determined by Kinetics or Thermodynamics?
;
_journal_issue 34
_journal_name_full 'Journal of the American Chemical Society'
_journal_page_first 11095
_journal_page_last 11104
_journal_paper_doi 10.1021/jacs.5b05938
_journal_volume 137
_journal_year 2015
_chemical_absolute_configuration ad
_chemical_formula_moiety 'C8 H7 Cl O3'
_chemical_formula_sum 'C8 H7 Cl O3'
_chemical_formula_weight 186.59
_space_group_crystal_system monoclinic
_space_group_IT_number 4
_space_group_name_Hall 'P 2yb'
_space_group_name_H-M_alt 'P 1 21 1'
_symmetry_space_group_name_Hall 'P 2yb'
_symmetry_space_group_name_H-M 'P 1 21 1'
_atom_sites_solution_hydrogens geom
_audit_creation_date 2015-05-13
_audit_creation_method
;
Olex2 1.2
(compiled 2015.01.26 svn.r3150 for OlexSys, GUI svn.r4998)
;
_cell_angle_alpha 90
_cell_angle_beta 93.820(7)
_cell_angle_gamma 90
_cell_formula_units_Z 4
_cell_length_a 8.3160(18)
_cell_length_b 11.855(3)
_cell_length_c 8.4526(18)
_cell_measurement_temperature 293(2)
_cell_volume 831.5(3)
_computing_cell_refinement
;
CrystalClear-SM Expert 2.1 b31 (Rigaku, 2014)
;
_computing_data_collection
;
CrystalClear-SM Expert 3.1 b27 (Rigaku, 2013)
;
_computing_data_reduction
;
CrystalClear-SM Expert 2.1 b31 (Rigaku, 2014)
;
_computing_molecular_graphics 'Olex2 (Dolomanov et al., 2009)'
_computing_publication_material 'Olex2 (Dolomanov et al., 2009)'
_computing_structure_refinement 'ShelXL (Sheldrick, 2008)'
_diffrn_ambient_temperature 293(2)
_diffrn_detector 'CCD area detector'
_diffrn_detector_area_resol_mean 28.5714
_diffrn_detector_type 'Rigaku HG Saturn724+ (2x2 bin mode)'
_diffrn_measured_fraction_theta_full 0.997
_diffrn_measured_fraction_theta_max 0.997
_diffrn_measurement_device 'four-circle \k diffractometer'
_diffrn_measurement_device_type 'Rigaku AFC12 (Right)'
_diffrn_measurement_method 'profile data from \w-scans'
_diffrn_measurement_specimen_support 'MiTeGen MicroMesh'
_diffrn_radiation_collimation 0.3
_diffrn_radiation_monochromator 'Confocal mirrors, HF Varimax'
_diffrn_radiation_probe x-ray
_diffrn_radiation_type MoK\a
_diffrn_radiation_wavelength 0.71073
_diffrn_reflns_av_R_equivalents 0.0560
_diffrn_reflns_av_unetI/netI 0.0467
_diffrn_reflns_laue_measured_fraction_full 0.997
_diffrn_reflns_laue_measured_fraction_max 0.997
_diffrn_reflns_limit_h_max 9
_diffrn_reflns_limit_h_min -9
_diffrn_reflns_limit_k_max 13
_diffrn_reflns_limit_k_min -14
_diffrn_reflns_limit_l_max 10
_diffrn_reflns_limit_l_min -10
_diffrn_reflns_number 15028
_diffrn_reflns_point_group_measured_fraction_full 0.995
_diffrn_reflns_point_group_measured_fraction_max 0.995
_diffrn_reflns_theta_full 25.020
_diffrn_reflns_theta_max 25.020
_diffrn_reflns_theta_min 3.328
_diffrn_source 'Rotating Anode'
_diffrn_source_current 55.0
_diffrn_source_power 2.475
_diffrn_source_target Mo
_diffrn_source_type 'Rotating Anode'
_diffrn_source_voltage 45.0
_exptl_absorpt_coefficient_mu 0.419
_exptl_absorpt_correction_T_max 1.000
_exptl_absorpt_correction_T_min 0.655
_exptl_absorpt_correction_type multi-scan
_exptl_absorpt_process_details
;
CrystalClear-SM Expert 2.1 b31 (Rigaku, 2014)
;
_exptl_crystal_colour colourless
_exptl_crystal_colour_primary colourless
_exptl_crystal_density_diffrn 1.491
_exptl_crystal_description plate
_exptl_crystal_F_000 384
_exptl_crystal_size_max 0.16
_exptl_crystal_size_mid 0.11
_exptl_crystal_size_min 0.01
_refine_diff_density_max 0.331
_refine_diff_density_min -0.470
_refine_diff_density_rms 0.040
_refine_ls_abs_structure_details
;
 Flack x determined using 744 quotients [(I+)-(I-)]/[(I+)+(I-)]
 (Parsons, Flack and Wagner, Acta Cryst. B69 (2013) 249-259).
;
_refine_ls_abs_structure_Flack 0.09(5)
_refine_ls_extinction_method none
_refine_ls_goodness_of_fit_ref 1.057
_refine_ls_hydrogen_treatment constr
_refine_ls_matrix_type full
_refine_ls_number_parameters 286
_refine_ls_number_reflns 2919
_refine_ls_number_restraints 481
_refine_ls_restrained_S_all 0.983
_refine_ls_R_factor_all 0.0744
_refine_ls_R_factor_gt 0.0560
_refine_ls_shift/su_max 0.000
_refine_ls_shift/su_mean 0.000
_refine_ls_structure_factor_coef Fsqd
_refine_ls_weighting_details 'w=1/[\s^2^(Fo^2^)+(0.0607P)^2^+0.3329P] where P=(Fo^2^+2Fc^2^)/3'
_refine_ls_weighting_scheme calc
_refine_ls_wR_factor_gt 0.1313
_refine_ls_wR_factor_ref 0.1416
_reflns_Friedel_coverage 0.895
_reflns_friedel_fraction_full 0.992
_reflns_friedel_fraction_max 0.992
_reflns_number_gt 2246
_reflns_number_total 2919
_reflns_threshold_expression 'I > 2\s(I)'
_cod_data_source_file ja5b05938_si_001.cif
_cod_data_source_block S_3ClMA-1
_cod_depositor_comments 'Adding full bibliography for 4124298--4124305.cif.'
_cod_database_code 4124304
_shelx_space_group_comment
;
The symmetry employed for this shelxl refinement is uniquely defined
by the following loop, which should always be used as a source of
symmetry information in preference to the above space-group names.
They are only intended as comments.
;
_shelx_estimated_absorpt_t_max 0.996
_shelx_estimated_absorpt_t_min 0.936
_olex2_refinement_description
;
1. Fixed Uiso
 At 1.2 times of:
  All C(H) groups
 At 1.5 times of:
  All O(H) groups
2. Rigid bond restraints
 All non-hydrogen atoms
 with sigma for 1-2 distances of 0.01 and sigma for 1-3 distances of 0.01
3. Uiso/Uaniso restraints and constraints
All non-hydrogen atoms have similar U: within 1.7A with sigma of 0.04 and sigma
for terminal atoms of 0.08
Uanis(O13B) = Uanis(O13A)
Uanis(O12A) = Uanis(O12B)
Uanis(O11A) = Uanis(O11B)
4. Others
 Sof(Cl2B)=Sof(C11B)=Sof(C14B)=Sof(H14B)=Sof(C16B)=Sof(H16B)=Sof(C12B)=
 Sof(H12B)=Sof(C13B)=Sof(C15B)=Sof(H15B)=Sof(O11B)=Sof(H11B)=Sof(O12B)=
 Sof(O13B)=Sof(H13B)=Sof(C18B)=Sof(C17B)=Sof(H17B)=1-FVAR(1)
 Sof(C11A)=Sof(C12A)=Sof(H12A)=Sof(C13A)=Sof(C14A)=Sof(H14A)=Sof(C15A)=
 Sof(H15A)=Sof(C16A)=Sof(H16A)=Sof(C18A)=Sof(C17A)=Sof(H17A)=Sof(O11A)=
 Sof(H11A)=Sof(O12A)=Sof(O13A)=Sof(H13A)=Sof(Cl1A)=FVAR(1)
5.a Ternary CH refined with riding coordinates:
 C7(H7), C17A(H17A), C17B(H17B)
5.b Aromatic/amide H refined with riding coordinates:
 C6(H6), C5(H5), C4(H4), C2(H2), C12A(H12A), C14A(H14A), C15A(H15A),
 C16A(H16A), C14B(H14B), C16B(H16B), C12B(H12B), C15B(H15B)
5.c Fitted hexagon refined as free rotating group:
 C1(C6,C5,C4,C3,C2), C11A(C12A,C13A,C14A,C15A,C16A)
5.d Tetrahedral OH refined with riding coordinates:
 O11A(H11A), O13A(H13A), O11B(H11B), O13B(H13B)
5.e Idealised tetrahedral OH refined as rotating group:
 O1(H1), O3(H3)
;

loop_
_space_group_symop_operation_xyz
'x, y, z'
'-x, y+1/2, -z'

loop_
_atom_site_label
_atom_site_type_symbol
_atom_site_fract_x
_atom_site_fract_y
_atom_site_fract_z
_atom_site_U_iso_or_equiv
_atom_site_adp_type
_atom_site_occupancy
_atom_site_site_symmetry_order
_atom_site_calc_flag
_atom_site_refinement_flags_posn
_atom_site_refinement_flags_adp
_atom_site_refinement_flags_occupancy
_atom_site_disorder_assembly
_atom_site_disorder_group
C1 C -0.0803(5) 0.6379(3) 0.6874(4) 0.0543(14) Uani 1 1 d . U . . .
C6 C -0.1838(5) 0.7240(3) 0.6345(4) 0.0702(17) Uani 1 1 d G U . . .
H6 H -0.2294 0.7711 0.7072 0.084 Uiso 1 1 calc R . . . .
C5 C -0.2190(6) 0.7397(4) 0.4730(5) 0.079(2) Uani 1 1 d G U . . .
H5 H -0.2883 0.7974 0.4376 0.095 Uiso 1 1 calc R . . . .
C4 C -0.1507(6) 0.6693(4) 0.3643(4) 0.0768(19) Uani 1 1 d G U . . .
H4 H -0.1743 0.6799 0.2562 0.092 Uiso 1 1 calc R . . . .
C3 C -0.0472(6) 0.5832(4) 0.4172(5) 0.0730(19) Uani 1 1 d G U . . .
C2 C -0.0120(5) 0.5675(3) 0.5787(5) 0.0680(16) Uani 1 1 d G U . . .
H2 H 0.0573 0.5098 0.6141 0.082 Uiso 1 1 calc R . . . .
C7 C -0.0409(6) 0.6223(5) 0.8639(7) 0.0508(14) Uani 1 1 d . U . . .
H7 H 0.0239 0.5536 0.8789 0.061 Uiso 1 1 calc R . . . .
C8 C 0.0577(7) 0.7199(5) 0.9309(7) 0.0503(13) Uani 1 1 d . U . . .
O1 O 0.2089(5) 0.7145(4) 0.8966(6) 0.0651(12) Uani 1 1 d . U . . .
H1 H 0.2556 0.7724 0.9262 0.098 Uiso 1 1 calc GR . . . .
O2 O 0.0047(5) 0.7976(4) 1.0022(5) 0.0617(11) Uani 1 1 d . U . . .
O3 O -0.1811(5) 0.6094(4) 0.9486(5) 0.0591(11) Uani 1 1 d . U . . .
H3 H -0.2334 0.6681 0.9435 0.089 Uiso 1 1 calc GR . . . .
Cl1 Cl 0.0282(4) 0.4967(3) 0.2831(3) 0.1391(13) Uani 1 1 d . U . . .
C11A C 0.5662(14) 0.4255(9) 0.7413(8) 0.049(3) Uani 0.661(7) 1 d . U P A 1
C12A C 0.4902(11) 0.4937(7) 0.6252(11) 0.058(2) Uani 0.661(7) 1 d G U P A 1
H12A H 0.4211 0.5508 0.6537 0.070 Uiso 0.661(7) 1 calc R . P A 1
C13A C 0.5176(12) 0.4765(8) 0.4665(10) 0.067(4) Uani 0.661(7) 1 d G U P A 1
C14A C 0.6209(12) 0.3912(9) 0.4239(8) 0.076(3) Uani 0.661(7) 1 d G U P A 1
H14A H 0.6392 0.3797 0.3178 0.092 Uiso 0.661(7) 1 calc R . P A 1
C15A C 0.6969(13) 0.3230(8) 0.5400(11) 0.080(4) Uani 0.661(7) 1 d G U P A 1
H15A H 0.7660 0.2660 0.5115 0.095 Uiso 0.661(7) 1 calc R . P A 1
C16A C 0.6696(15) 0.3402(9) 0.6987(10) 0.066(4) Uani 0.661(7) 1 d G U P A 1
H16A H 0.7204 0.2946 0.7763 0.079 Uiso 0.661(7) 1 calc R . P A 1
C18A C 0.386(3) 0.364(3) 0.966(4) 0.046(4) Uani 0.661(7) 1 d . U P A 1
C17A C 0.528(3) 0.450(2) 0.930(2) 0.048(4) Uani 0.661(7) 1 d . U P A 1
H17A H 0.5001 0.5284 0.9502 0.057 Uiso 0.661(7) 1 calc R . P A 1
O11A O 0.249(3) 0.399(2) 0.894(2) 0.068(5) Uani 0.661(7) 1 d . U P A 1
H11A H 0.1751 0.3584 0.9206 0.101 Uiso 0.661(7) 1 calc R . P A 1
O12A O 0.419(4) 0.279(3) 1.047(3) 0.060(4) Uani 0.661(7) 1 d . U P A 1
O13A O 0.673(2) 0.415(3) 1.014(3) 0.048(3) Uani 0.661(7) 1 d . U P A 1
H13A H 0.7306 0.4700 1.0331 0.072 Uiso 0.661(7) 1 calc R . P A 1
Cl1A Cl 0.4304(5) 0.5599(4) 0.3201(4) 0.1119(16) Uani 0.661(7) 1 d . U P A 1
Cl2B Cl 0.7741(11) 0.2877(7) 0.4556(9) 0.120(3) Uani 0.339(7) 1 d . U P A 2
C11B C 0.531(4) 0.455(3) 0.766(4) 0.052(5) Uani 0.339(7) 1 d . U P A 2
C14B C 0.566(4) 0.455(3) 0.445(3) 0.063(6) Uani 0.339(7) 1 d . U P A 2
H14B H 0.5776 0.4567 0.3366 0.076 Uiso 0.339(7) 1 calc R . P A 2
C16B C 0.448(3) 0.537(2) 0.676(3) 0.073(6) Uani 0.339(7) 1 d . U P A 2
H16B H 0.3853 0.5923 0.7209 0.088 Uiso 0.339(7) 1 calc R . P A 2
C12B C 0.630(3) 0.377(2) 0.693(3) 0.053(5) Uani 0.339(7) 1 d . U P A 2
H12B H 0.6849 0.3230 0.7555 0.064 Uiso 0.339(7) 1 calc R . P A 2
C13B C 0.648(3) 0.377(2) 0.539(3) 0.061(5) Uani 0.339(7) 1 d . U P A 2
C15B C 0.467(3) 0.531(2) 0.515(4) 0.076(6) Uani 0.339(7) 1 d . U P A 2
H15B H 0.4089 0.5809 0.4493 0.092 Uiso 0.339(7) 1 calc R . P A 2
O11B O 0.253(7) 0.411(5) 0.944(5) 0.068(5) Uani 0.339(7) 1 d . U P A 2
H11B H 0.1923 0.3582 0.9607 0.101 Uiso 0.339(7) 1 calc R . P A 2
O12B O 0.404(8) 0.280(6) 1.007(7) 0.060(4) Uani 0.339(7) 1 d . U P A 2
O13B O 0.642(5) 0.418(6) 1.035(7) 0.048(3) Uani 0.339(7) 1 d . U P A 2
H13B H 0.7108 0.4674 1.0301 0.072 Uiso 0.339(7) 1 calc R . P A 2
C18B C 0.410(6) 0.375(6) 0.958(9) 0.053(7) Uani 0.339(7) 1 d . U P A 2
C17B C 0.516(7) 0.434(5) 0.898(6) 0.052(7) Uani 0.339(7) 1 d . U P A 2
H17B H 0.4759 0.5075 0.9296 0.063 Uiso 0.339(7) 1 calc R . P A 2

loop_
_atom_site_aniso_label
_atom_site_aniso_U_11
_atom_site_aniso_U_22
_atom_site_aniso_U_33
_atom_site_aniso_U_23
_atom_site_aniso_U_13
_atom_site_aniso_U_12
C1 0.048(3) 0.049(3) 0.066(4) -0.006(3) 0.004(3) -0.007(3)
C6 0.078(4) 0.066(4) 0.067(4) -0.004(3) 0.010(3) 0.018(4)
C5 0.084(5) 0.075(5) 0.078(5) -0.002(4) -0.002(4) 0.026(4)
C4 0.085(5) 0.078(5) 0.066(4) -0.006(3) 0.000(4) 0.002(4)
C3 0.077(5) 0.071(5) 0.071(4) -0.014(4) 0.004(3) 0.006(4)
C2 0.059(4) 0.062(4) 0.083(4) -0.009(3) -0.002(3) 0.008(3)
C7 0.040(3) 0.046(3) 0.067(3) 0.000(3) 0.007(3) -0.002(2)
C8 0.040(3) 0.051(3) 0.060(3) 0.006(3) 0.003(2) -0.002(2)
O1 0.037(2) 0.073(3) 0.086(3) -0.012(2) 0.010(2) -0.004(2)
O2 0.043(2) 0.063(3) 0.079(3) -0.015(2) 0.0074(19) -0.0059(19)
O3 0.051(3) 0.052(2) 0.076(3) 0.007(2) 0.010(2) -0.0039(18)
Cl1 0.180(3) 0.147(2) 0.0893(17) -0.0349(16) 0.0038(17) 0.081(2)
C11A 0.036(10) 0.048(9) 0.063(6) 0.009(6) 0.008(5) -0.007(6)
C12A 0.047(6) 0.056(7) 0.073(7) 0.012(5) 0.010(5) 0.001(5)
C13A 0.051(10) 0.081(11) 0.070(8) 0.008(7) 0.001(7) 0.007(7)
C14A 0.082(8) 0.072(8) 0.077(7) 0.003(6) 0.021(6) -0.001(6)
C15A 0.076(9) 0.085(9) 0.080(7) 0.005(6) 0.023(7) 0.027(7)
C16A 0.064(9) 0.063(9) 0.071(6) 0.010(6) 0.006(6) 0.017(6)
C18A 0.024(7) 0.038(8) 0.079(9) 0.007(7) 0.018(6) -0.008(5)
C17A 0.038(6) 0.040(8) 0.063(8) -0.004(6) -0.006(6) -0.012(5)
O11A 0.041(3) 0.064(7) 0.098(14) 0.014(10) 0.003(9) -0.003(4)
O12A 0.047(6) 0.061(3) 0.073(14) 0.018(8) 0.000(8) -0.004(3)
O13A 0.024(8) 0.053(3) 0.068(8) 0.003(5) 0.012(5) -0.003(7)
Cl1A 0.125(3) 0.129(3) 0.080(2) 0.025(2) -0.0076(19) 0.027(2)
Cl2B 0.129(6) 0.133(6) 0.106(5) -0.014(4) 0.054(4) 0.047(5)
C11B 0.016(10) 0.058(13) 0.081(9) -0.002(9) 0.005(8) 0.009(8)
C14B 0.064(15) 0.071(14) 0.057(10) 0.012(9) 0.020(9) -0.004(10)
C16B 0.056(13) 0.077(15) 0.087(11) 0.006(11) 0.012(11) 0.029(10)
C12B 0.047(14) 0.048(15) 0.065(9) 0.016(9) 0.008(9) 0.022(9)
C13B 0.056(12) 0.064(13) 0.066(9) 0.003(9) 0.022(9) 0.005(8)
C15B 0.063(14) 0.084(16) 0.083(11) 0.010(12) 0.014(11) 0.016(10)
O11B 0.041(3) 0.064(7) 0.098(14) 0.014(10) 0.003(9) -0.003(4)
O12B 0.047(6) 0.061(3) 0.073(14) 0.018(8) 0.000(8) -0.004(3)
O13B 0.024(8) 0.053(3) 0.068(8) 0.003(5) 0.012(5) -0.003(7)
C18B 0.037(12) 0.045(14) 0.075(18) 0.001(12) -0.003(12) 0.004(12)
C17B 0.038(11) 0.041(15) 0.077(12) -0.009(12) -0.002(10) 0.001(11)

loop_
_atom_type_symbol
_atom_type_description
_atom_type_scat_dispersion_real
_atom_type_scat_dispersion_imag
_atom_type_scat_source
C C 0.0033 0.0016 'International Tables Vol C Tables 4.2.6.8 and 6.1.1.4'
H H 0.0000 0.0000 'International Tables Vol C Tables 4.2.6.8 and 6.1.1.4'
Cl Cl 0.1484 0.1585 'International Tables Vol C Tables 4.2.6.8 and 6.1.1.4'
O O 0.0106 0.0060 'International Tables Vol C Tables 4.2.6.8 and 6.1.1.4'

loop_
_geom_angle_atom_site_label_1
_geom_angle_atom_site_label_2
_geom_angle_atom_site_label_3
_geom_angle
C6 C1 C2 120.0
C6 C1 C7 119.6(3)
C2 C1 C7 120.4(3)
C1 C6 H6 120.0
C5 C6 C1 120.0
C5 C6 H6 120.0
C6 C5 H5 120.0
C6 C5 C4 120.0
C4 C5 H5 120.0
C5 C4 H4 120.0
C5 C4 C3 120.0
C3 C4 H4 120.0
C4 C3 Cl1 118.8(3)
C2 C3 C4 120.0
C2 C3 Cl1 121.1(3)
C1 C2 H2 120.0
C3 C2 C1 120.0
C3 C2 H2 120.0
C1 C7 H7 108.0
C8 C7 C1 110.7(4)
C8 C7 H7 108.0
O3 C7 C1 112.3(4)
O3 C7 H7 108.0
O3 C7 C8 109.8(5)
O1 C8 C7 112.7(5)
O2 C8 C7 124.7(5)
O2 C8 O1 122.6(6)
C8 O1 H1 109.5
C7 O3 H3 109.5
C12A C11A C16A 120.0
C12A C11A C17A 117.9(11)
C16A C11A C17A 122.1(11)
C11A C12A H12A 120.0
C13A C12A C11A 120.0
C13A C12A H12A 120.0
C12A C13A Cl1A 121.7(6)
C14A C13A C12A 120.0
C14A C13A Cl1A 118.2(6)
C13A C14A H14A 120.0
C13A C14A C15A 120.0
C15A C14A H14A 120.0
C14A C15A H15A 120.0
C16A C15A C14A 120.0
C16A C15A H15A 120.0
C11A C16A H16A 120.0
C15A C16A C11A 120.0
C15A C16A H16A 120.0
O11A C18A C17A 110(2)
O12A C18A C17A 119(3)
O12A C18A O11A 131(3)
C11A C17A H17A 112.9
C18A C17A C11A 105(2)
C18A C17A H17A 112.9
O13A C17A C11A 103(2)
O13A C17A C18A 109(2)
O13A C17A H17A 112.9
C18A O11A H11A 109.5
C17A O13A H13A 109.5
C16B C11B C12B 121(3)
C17B C11B C16B 126(4)
C17B C11B C12B 113(4)
C13B C14B H14B 120.7
C13B C14B C15B 119(3)
C15B C14B H14B 120.7
C11B C16B H16B 123.0
C15B C16B C11B 114(2)
C15B C16B H16B 123.0
C11B C12B H12B 118.8
C13B C12B C11B 122(2)
C13B C12B H12B 118.8
C14B C13B Cl2B 119(2)
C12B C13B Cl2B 121.6(19)
C12B C13B C14B 119(2)
C14B C15B C16B 125(3)
C14B C15B H15B 117.6
C16B C15B H15B 117.6
C18B O11B H11B 109.5
C17B O13B H13B 109.5
O12B C18B O11B 105(6)
O12B C18B C17B 135(7)
C17B C18B O11B 118(6)
C11B C17B O13B 130(5)
C11B C17B C18B 129(6)
C11B C17B H17B 97.4
O13B C17B H17B 97.4
C18B C17B O13B 95(5)
C18B C17B H17B 97.4

loop_
_geom_bond_atom_site_label_1
_geom_bond_atom_site_label_2
_geom_bond_distance
C1 C6 1.3900
C1 C2 1.3900
C1 C7 1.517(6)
C6 H6 0.9300
C6 C5 1.3900
C5 H5 0.9300
C5 C4 1.3900
C4 H4 0.9300
C4 C3 1.3900
C3 C2 1.3900
C3 Cl1 1.680(4)
C2 H2 0.9300
C7 H7 0.9800
C7 C8 1.507(8)
C7 O3 1.417(7)
C8 O1 1.310(7)
C8 O2 1.200(7)
O1 H1 0.8200
O3 H3 0.8200
C11A C12A 1.3900
C11A C16A 1.3900
C11A C17A 1.67(2)
C12A H12A 0.9300
C12A C13A 1.3900
C13A C14A 1.3900
C13A Cl1A 1.707(7)
C14A H14A 0.9300
C14A C15A 1.3900
C15A H15A 0.9300
C15A C16A 1.3900
C16A H16A 0.9300
C18A C17A 1.60(3)
C18A O11A 1.32(4)
C18A O12A 1.24(3)
C17A H17A 0.9800
C17A O13A 1.42(3)
O11A H11A 0.8200
O13A H13A 0.8200
Cl2B C13B 1.68(2)
C11B C16B 1.39(3)
C11B C12B 1.40(3)
C11B C17B 1.16(6)
C14B H14B 0.9300
C14B C13B 1.36(4)
C14B C15B 1.38(4)
C16B H16B 0.9300
C16B C15B 1.38(4)
C12B H12B 0.9300
C12B C13B 1.32(3)
C15B H15B 0.9300
O11B H11B 0.8200
O11B C18B 1.38(8)
O12B C18B 1.20(8)
O13B H13B 0.8200
O13B C17B 1.51(7)
C18B C17B 1.26(8)
C17B H17B 0.9800

loop_
_geom_hbond_atom_site_label_D
_geom_hbond_atom_site_label_H
_geom_hbond_atom_site_label_A
_geom_hbond_distance_DH
_geom_hbond_distance_HA
_geom_hbond_distance_DA
_geom_hbond_angle_DHA
_geom_hbond_site_symmetry_A
O1 H1 O13A 0.82 1.85 2.66(3) 170.2 2_657
O1 H1 O13B 0.82 1.95 2.76(7) 171.6 2_657
O3 H3 O12A 0.82 2.03 2.82(3) 161.4 2_557
O3 H3 O12B 0.82 2.01 2.79(7) 158.3 2_557
O11A H11A O2 0.82 1.82 2.63(3) 167.5 2_547
O13A H13A O3 0.82 1.96 2.68(3) 146.1 1_655
O11B H11B O2 0.82 1.84 2.59(6) 152.9 2_547
O13B H13B O3 0.82 2.05 2.82(6) 157.1 1_655

loop_
_geom_torsion_atom_site_label_1
_geom_torsion_atom_site_label_2
_geom_torsion_atom_site_label_3
_geom_torsion_atom_site_label_4
_geom_torsion
C1 C6 C5 C4 0.0
C1 C7 C8 O1 -76.6(6)
C1 C7 C8 O2 100.3(7)
C6 C1 C2 C3 0.0
C6 C1 C7 C8 -67.8(5)
C6 C1 C7 O3 55.3(5)
C6 C5 C4 C3 0.0
C5 C4 C3 C2 0.0
C5 C4 C3 Cl1 177.9(4)
C4 C3 C2 C1 0.0
C2 C1 C6 C5 0.0
C2 C1 C7 C8 111.4(4)
C2 C1 C7 O3 -125.5(4)
C7 C1 C6 C5 179.2(4)
C7 C1 C2 C3 -179.2(4)
O3 C7 C8 O1 158.9(5)
O3 C7 C8 O2 -24.2(8)
Cl1 C3 C2 C1 -177.8(4)
C11A C12A C13A C14A 0.0
C11A C12A C13A Cl1A -178.6(9)
C12A C11A C16A C15A 0.0
C12A C11A C17A C18A 95(2)
C12A C11A C17A O13A -150.5(18)
C12A C13A C14A C15A 0.0
C13A C14A C15A C16A 0.0
C14A C15A C16A C11A 0.0
C16A C11A C12A C13A 0.0
C16A C11A C17A C18A -84.5(19)
C16A C11A C17A O13A 30(2)
C17A C11A C12A C13A -179.6(14)
C17A C11A C16A C15A 179.6(15)
O11A C18A C17A C11A -73(3)
O11A C18A C17A O13A 177(3)
O12A C18A C17A C11A 105(3)
O12A C18A C17A O13A -5(4)
Cl1A C13A C14A C15A 178.7(9)
C11B C16B C15B C14B -4(5)
C11B C12B C13B Cl2B 177(2)
C11B C12B C13B C14B -1(4)
C16B C11B C12B C13B -1(4)
C16B C11B C17B O13B -131(6)
C16B C11B C17B C18B 81(9)
C12B C11B C16B C15B 3(4)
C12B C11B C17B O13B 57(8)
C12B C11B C17B C18B -91(8)
C13B C14B C15B C16B 3(5)
C15B C14B C13B Cl2B -178(3)
C15B C14B C13B C12B 0(4)
O11B C18B C17B C11B -65(11)
O11B C18B C17B O13B 139(7)
O12B C18B C17B C11B 100(11)
O12B C18B C17B O13B -56(11)
C17B C11B C16B C15B -168(5)
C17B C11B C12B C13B 172(4)
